data_7251555
loop_
_publ_author_name
'Churakov, Andrei V.'
'Mel'nik, Elena A.'
'Egorov, Pavel A.'
'Mikhaylov, Alexey A.'
'Tripol'skaya, Tatiana A.'
'Lev, Ovadia'
'Prikhodchenko, Petr V.'

_publ_section_title
;
 Anion-directed architectures in amine halide peroxosolvates: role of
 H2O2/H2O competition in crystal engineering
;
_journal_issue 7
_journal_name_full CrystEngComm
_journal_page_first 1225
_journal_page_last 1237
_journal_paper_doi 10.1039/D5CE01038A
_journal_volume 28
_journal_year 2026
_chemical_formula_moiety 'C4 H12 N2, 0.731(H2 O2), 0.269(H2 O), 2(Cl)'
_chemical_formula_sum 'C4 H14 Cl2 N2 O1.73'
_chemical_formula_weight 188.75
_space_group_crystal_system monoclinic
_space_group_IT_number 15
_space_group_name_Hall '-C 2yc'
_space_group_name_H-M_alt 'C 1 2/c 1'
_atom_sites_solution_hydrogens mixed
_atom_sites_solution_primary direct
_atom_sites_solution_secondary difmap
_audit_creation_method SHELXL-2019/2
_audit_update_record
;
2025-06-01 deposited with the CCDC.	2025-12-30 downloaded from the CCDC.
;
_cell_angle_alpha 90
_cell_angle_beta 110.665(2)
_cell_angle_gamma 90
_cell_formula_units_Z 4
_cell_length_a 10.6313(7)
_cell_length_b 6.1567(4)
_cell_length_c 13.5716(12)
_cell_measurement_reflns_used 4906
_cell_measurement_temperature 100(2)
_cell_measurement_theta_max 30.541
_cell_measurement_theta_min 3.208
_cell_volume 831.16(11)
_computing_cell_refinement 'SAINT (Bruker, 2018)'
_computing_data_collection '<i>APEX3</i> (Bruker, 2018)'
_computing_data_reduction 'SAINT (Bruker, 2018)'
_computing_structure_refinement 'SHELXL-2019/2 (Sheldrick, 2019)'
_computing_structure_solution 'SHELXT 2018/2 (Sheldrick, 2018)'
_diffrn_ambient_temperature 100(2)
_diffrn_measured_fraction_theta_full 0.997
_diffrn_measured_fraction_theta_max 0.998
_diffrn_measurement_device_type 'Bruker SMART APEX II'
_diffrn_measurement_method \w
_diffrn_radiation_type MoK\a
_diffrn_radiation_wavelength 0.71073
_diffrn_reflns_av_R_equivalents 0.0328
_diffrn_reflns_av_unetI/netI 0.0219
_diffrn_reflns_Laue_measured_fraction_full 0.997
_diffrn_reflns_Laue_measured_fraction_max 0.998
_diffrn_reflns_limit_h_max 15
_diffrn_reflns_limit_h_min -15
_diffrn_reflns_limit_k_max 8
_diffrn_reflns_limit_k_min -8
_diffrn_reflns_limit_l_max 19
_diffrn_reflns_limit_l_min -19
_diffrn_reflns_number 7820
_diffrn_reflns_point_group_measured_fraction_full 0.997
_diffrn_reflns_point_group_measured_fraction_max 0.998
_diffrn_reflns_theta_full 25.242
_diffrn_reflns_theta_max 30.541
_diffrn_reflns_theta_min 3.209
_exptl_absorpt_coefficient_mu 0.725
_exptl_absorpt_correction_T_max 0.9281
_exptl_absorpt_correction_T_min 0.8648
_exptl_absorpt_correction_type multi-scan
_exptl_absorpt_process_details 'SADABS (Bruker, 2016)'
_exptl_crystal_colour colourless
_exptl_crystal_density_diffrn 1.508
_exptl_crystal_description prism
_exptl_crystal_F_000 399
_exptl_crystal_size_max 0.400
_exptl_crystal_size_mid 0.300
_exptl_crystal_size_min 0.300
_refine_diff_density_max 0.399
_refine_diff_density_min -0.240
_refine_diff_density_rms 0.053
_refine_ls_extinction_method none
_refine_ls_goodness_of_fit_ref 1.117
_refine_ls_hydrogen_treatment mixed
_refine_ls_matrix_type full
_refine_ls_number_parameters 67
_refine_ls_number_reflns 1277
_refine_ls_number_restraints 1
_refine_ls_restrained_S_all 1.117
_refine_ls_R_factor_all 0.0256
_refine_ls_R_factor_gt 0.0224
_refine_ls_shift/su_max 0.002
_refine_ls_shift/su_mean 0.000
_refine_ls_structure_factor_coef Fsqd
_refine_ls_weighting_details 'w=1/[\s^2^(Fo^2^)+(0.0139P)^2^+0.8239P] where P=(Fo^2^+2Fc^2^)/3'
_refine_ls_weighting_scheme calc
_refine_ls_wR_factor_gt 0.0514
_refine_ls_wR_factor_ref 0.0528
_reflns_Friedel_coverage 0.000
_reflns_number_gt 1184
_reflns_number_total 1277
_reflns_threshold_expression 'I > 2\s(I)'
_cod_data_source_file d5ce01038a2.cif
_cod_data_source_block c
_cod_depositor_comments 'Adding full bibliography for 7251547--7251557.cif.'
_cod_original_sg_symbol_H-M 'C 2/c'
_cod_database_code 7251555
_shelx_shelxl_version_number 2019/2
_shelx_space_group_comment
;
The symmetry employed for this shelxl refinement is uniquely defined
by the following loop, which should always be used as a source of
symmetry information in preference to the above space-group names.
They are only intended as comments.
;
_shelx_estimated_absorpt_t_min 0.760
_shelx_estimated_absorpt_t_max 0.812

loop_
_space_group_symop_operation_xyz
'x, y, z'
'-x, y, -z+1/2'
'x+1/2, y+1/2, z'
'-x+1/2, y+1/2, -z+1/2'
'-x, -y, -z'
'x, -y, z-1/2'
'-x+1/2, -y+1/2, -z'
'x+1/2, -y+1/2, z-1/2'

loop_
_atom_site_label
_atom_site_type_symbol
_atom_site_fract_x
_atom_site_fract_y
_atom_site_fract_z
_atom_site_U_iso_or_equiv
_atom_site_adp_type
_atom_site_occupancy
_atom_site_site_symmetry_order
_atom_site_calc_flag
_atom_site_refinement_flags_posn
_atom_site_refinement_flags_adp
_atom_site_refinement_flags_occupancy
_atom_site_disorder_assembly
_atom_site_disorder_group
Cl1 Cl 0.30372(2) 1.08853(4) 0.65793(2) 0.01187(7) Uani 1 1 d . . . . .
N1 N 0.54813(9) 0.90221(15) 0.60322(7) 0.01020(16) Uani 1 1 d . . . . .
H11 H 0.6042(14) 0.809(3) 0.6503(12) 0.020(4) Uiso 1 1 d . . . . .
H12 H 0.4966(15) 0.962(2) 0.6353(11) 0.017(3) Uiso 1 1 d . . . . .
C1 C 0.62968(10) 1.06936(17) 0.57271(8) 0.01127(19) Uani 1 1 d . . . . .
H111 H 0.692245 0.996908 0.543765 0.014 Uiso 1 1 calc R U . . .
H112 H 0.683653 1.153255 0.635669 0.014 Uiso 1 1 calc R U . . .
C2 C 0.46184(10) 0.77845(16) 0.50901(8) 0.01136(19) Uani 1 1 d . . . . .
H211 H 0.406891 0.671662 0.530594 0.014 Uiso 1 1 calc R U . . .
H212 H 0.519482 0.697744 0.478087 0.014 Uiso 1 1 calc R U . . .
O1 O 0.55180(17) 0.5064(2) 0.72537(12) 0.0158(5) Uani 0.731(9) 1 d . . P A 1
H1 H 0.602(3) 0.403(5) 0.759(3) 0.035(7) Uiso 0.731(9) 1 d . . P A 1
O2 O 0.500000 0.5262(9) 0.750000 0.031(3) Uani 0.269(9) 2 d DS T P A 2
H2 H 0.572(6) 0.452(15) 0.765(10) 0.046 Uiso 0.269(9) 1 d D U P A 2

loop_
_atom_site_aniso_label
_atom_site_aniso_U_11
_atom_site_aniso_U_22
_atom_site_aniso_U_33
_atom_site_aniso_U_23
_atom_site_aniso_U_13
_atom_site_aniso_U_12
Cl1 0.01153(12) 0.01269(12) 0.01063(12) -0.00043(8) 0.00298(8) 0.00202(9)
N1 0.0107(4) 0.0104(4) 0.0084(4) 0.0010(3) 0.0020(3) 0.0006(3)
C1 0.0106(4) 0.0114(4) 0.0106(4) 0.0001(3) 0.0022(3) -0.0017(4)
C2 0.0133(4) 0.0078(4) 0.0112(5) -0.0010(3) 0.0022(4) -0.0010(4)
O1 0.0136(8) 0.0157(6) 0.0214(7) 0.0056(5) 0.0104(5) 0.0035(5)
O2 0.027(5) 0.011(2) 0.042(5) 0.000 -0.003(4) 0.000

loop_
_atom_type_symbol
_atom_type_description
_atom_type_scat_dispersion_real
_atom_type_scat_dispersion_imag
_atom_type_scat_source
C C 0.0033 0.0016 'International Tables Vol C Tables 4.2.6.8 and 6.1.1.4'
H H 0.0000 0.0000 'International Tables Vol C Tables 4.2.6.8 and 6.1.1.4'
Cl Cl 0.1484 0.1585 'International Tables Vol C Tables 4.2.6.8 and 6.1.1.4'
N N 0.0061 0.0033 'International Tables Vol C Tables 4.2.6.8 and 6.1.1.4'
O O 0.0106 0.0060 'International Tables Vol C Tables 4.2.6.8 and 6.1.1.4'

loop_
_geom_angle_atom_site_label_1
_geom_angle_atom_site_label_2
_geom_angle_atom_site_label_3
_geom_angle
_geom_angle_site_symmetry_1
_geom_angle_site_symmetry_3
_geom_angle_publ_flag
C2 N1 C1 110.81(8) . . ?
C2 N1 H11 109.4(10) . . ?
C1 N1 H11 109.2(9) . . ?
C2 N1 H12 109.4(10) . . ?
C1 N1 H12 111.6(10) . . ?
H11 N1 H12 106.4(13) . . ?
N1 C1 C2 110.07(8) . 5_676 ?
N1 C1 H111 109.6 . . ?
C2 C1 H111 109.6 5_676 . ?
N1 C1 H112 109.6 . . ?
C2 C1 H112 109.6 5_676 . ?
H111 C1 H112 108.2 . . ?
N1 C2 C1 110.68(8) . 5_676 ?
N1 C2 H211 109.5 . . ?
C1 C2 H211 109.5 5_676 . ?
N1 C2 H212 109.5 . . ?
C1 C2 H212 109.5 5_676 . ?
H211 C2 H212 108.1 . . ?
O1 O1 H1 100(2) 2_656 . ?
H2 O2 H2 115(10) . 2_656 ?

loop_
_geom_bond_atom_site_label_1
_geom_bond_atom_site_label_2
_geom_bond_distance
_geom_bond_site_symmetry_2
_geom_bond_publ_flag
N1 C2 1.4930(13) . ?
N1 C1 1.4951(13) . ?
N1 H11 0.908(15) . ?
N1 H12 0.892(15) . ?
C1 C2 1.5143(14) 5_676 ?
C1 H111 0.9900 . ?
C1 H112 0.9900 . ?
C2 H211 0.9900 . ?
C2 H212 0.9900 . ?
O1 O1 1.476(4) 2_656 ?
O1 H1 0.85(3) . ?
O2 H2 0.85(2) . ?
O2 H2 0.85(2) 2_656 ?

loop_
_geom_hbond_atom_site_label_D
_geom_hbond_atom_site_label_H
_geom_hbond_atom_site_label_A
_geom_hbond_distance_DH
_geom_hbond_distance_HA
_geom_hbond_distance_DA
_geom_hbond_angle_DHA
_geom_hbond_site_symmetry_A
_geom_hbond_publ_flag
N1 H12 Cl1 0.892(15) 2.312(15) 3.1592(9) 158.6(13) . yes
N1 H11 Cl1 0.908(15) 2.489(15) 3.2001(9) 135.5(12) 3_545 yes
N1 H11 O1^a 0.908(15) 2.285(15) 2.9398(16) 128.8(12) . yes
N1 H11 O2^b 0.908(15) 2.674(15) 3.211(4) 118.8(11) . yes
O1^a H1^a Cl1 0.85(3) 2.29(3) 3.1257(15) 169(3) 2_646 yes
O2^b H2^b Cl1 0.85(2) 2.62(7) 3.367(4) 147(10) 2_646 yes

loop_
_geom_torsion_atom_site_label_1
_geom_torsion_atom_site_label_2
_geom_torsion_atom_site_label_3
_geom_torsion_atom_site_label_4
_geom_torsion
_geom_torsion_site_symmetry_1
_geom_torsion_site_symmetry_2
_geom_torsion_site_symmetry_3
_geom_torsion_site_symmetry_4
_geom_torsion_publ_flag
C2 N1 C1 C2 57.23(11) . . . 5_676 ?
C1 N1 C2 C1 -57.59(12) . . . 5_676 ?
H1 O1 O1 H1 -81(4) 2_656 2_656 . . ?
